data_7203348
loop_
_publ_author_name
'Nakano, Kazunori'
'Sada, Kazuki'
'Aburaya, Kazuaki'
'Nakagawa, Kenji'
'Yoswathananont, Nungruethai'
'Tohnai, Norimitsu'
'Miyata, Mikiji'

_publ_section_title
;
 Guest-induced inversion of an asymmetric host layer in inclusion
 crystals of cholic acid
;
_journal_issue 6
_journal_name_full CrystEngComm
_journal_page_first 461
_journal_paper_doi 10.1039/b602862d
_journal_volume 8
_journal_year 2006
_chemical_formula_sum 'C31 H46 Cl2 O5'
_chemical_formula_weight 569.61
_space_group_IT_number 4
_symmetry_cell_setting monoclinic
_symmetry_Int_Tables_number 4
_symmetry_space_group_name_Hall 'P 2yb'
_symmetry_space_group_name_H-M 'P 1 21 1'
_audit_creation_date 'Thu Oct 28 11:16:04 2004'
_audit_creation_method 'by teXsan'
_cell_angle_alpha 90
_cell_angle_beta 104.763(2)
_cell_angle_gamma 90
_cell_formula_units_Z 2
_cell_length_a 13.3968(5)
_cell_length_b 8.0808(4)
_cell_length_c 14.0372(6)
_cell_measurement_reflns_used 6556
_cell_measurement_temperature 296.2
_cell_measurement_theta_max 67.8
_cell_measurement_theta_min 3.3
_cell_volume 1469.46(11)
_computing_cell_refinement PROCESS-AUTO
_computing_data_collection PROCESS-AUTO
_computing_data_reduction 'teXsan Ver. 1.10'
_computing_publication_material 'teXsan Ver. 1.10'
_computing_structure_refinement 'teXsan Ver. 1.10'
_computing_structure_solution SIR92
_diffrn_measured_fraction_theta_full 0.9841
_diffrn_measured_fraction_theta_max 0.9841
_diffrn_measurement_device_type 'Rigaku RAXIS-RAPID Imaging Plate'
_diffrn_measurement_method \w
_diffrn_radiation_type 'Cu K\a'
_diffrn_radiation_wavelength 1.5418
_diffrn_reflns_av_R_equivalents 0.032
_diffrn_reflns_limit_h_max 16
_diffrn_reflns_limit_h_min -16
_diffrn_reflns_limit_k_max 9
_diffrn_reflns_limit_k_min -9
_diffrn_reflns_limit_l_max 16
_diffrn_reflns_limit_l_min -16
_diffrn_reflns_number 7548
_diffrn_reflns_theta_full 68.24
_diffrn_reflns_theta_max 68.24
_exptl_absorpt_coefficient_mu 2.290
_exptl_absorpt_correction_T_max 0.538
_exptl_absorpt_correction_T_min 0.169
_exptl_absorpt_correction_type integration
_exptl_absorpt_process_details '(Higashi, 1999)'
_exptl_crystal_colour colorless
_exptl_crystal_density_diffrn 1.287
_exptl_crystal_density_method 'not measured'
_exptl_crystal_description platelet
_exptl_crystal_size_max 0.700
_exptl_crystal_size_mid 0.600
_exptl_crystal_size_min 0.100
_refine_diff_density_max 0.35
_refine_diff_density_min -0.50
_refine_ls_abs_structure_Flack 0.02(4)
_refine_ls_extinction_method none
_refine_ls_goodness_of_fit_ref 1.575
_refine_ls_hydrogen_treatment noref
_refine_ls_number_parameters 344
_refine_ls_number_reflns 2856
_refine_ls_R_factor_gt 0.0798
_refine_ls_shift/su_max 0.0006
_refine_ls_structure_factor_coef Fsqd
_refine_ls_weighting_details 'w = 1/[\s^2^(Fo^2^) + (0.10000(Max(Fo^2^,0) + 2Fc^2^)/3)^2^]'
_refine_ls_weighting_scheme calc
_refine_ls_wR_factor_ref 0.1913
_reflns_number_gt 2652
_reflns_number_total 2856
_reflns_threshold_expression F^2^>2.0\s(F^2^)
_cod_data_source_file b602862d.txt
_cod_data_source_block 3_4-dichlorotoluene
_cod_original_cell_volume 1469.5(1)
_cod_original_formula_sum 'C31 H46 Cl2 O5 '
_cod_database_code 7203348

loop_
_symmetry_equiv_pos_as_xyz
x,y,z
-x,1/2+y,-z

loop_
_atom_site_label
_atom_site_type_symbol
_atom_site_fract_x
_atom_site_fract_y
_atom_site_fract_z
_atom_site_U_iso_or_equiv
_atom_site_adp_type
_atom_site_occupancy
_atom_site_calc_flag
_atom_site_refinement_flags
_atom_site_disorder_assembly
_atom_site_disorder_group
Cl(1) Cl 0.07106(10) -0.122(1) -1.0727(1) 0.0935(5) Uani 1.00 d . . .
Cl(2) Cl -0.16032(10) -0.218(1) -1.17823(10) 0.0732(4) Uani 1.00 d . . .
O(1) O -0.5948(2) -0.266(1) -1.1056(2) 0.0469(7) Uani 1.00 d . . .
O(2) O -0.4055(2) -0.495(1) -0.7825(2) 0.0389(6) Uani 1.00 d . . .
O(3) O -0.3101(2) 0.039(1) -0.7162(2) 0.0437(7) Uani 1.00 d . . .
O(4) O 0.1607(2) -0.184(1) -0.3106(3) 0.0626(9) Uani 1.00 d . . .
O(5) O 0.2021(2) 0.065(1) -0.2472(2) 0.0492(7) Uani 1.00 d . . .
C(1) C -0.6621(3) -0.070(1) -0.8869(3) 0.0378(8) Uani 1.00 d . . .
C(2) C -0.6198(3) -0.083(1) -0.9786(3) 0.0399(8) Uani 1.00 d . . .
C(3) C -0.6399(3) -0.255(1) -1.0229(2) 0.0373(8) Uani 1.00 d . . .
C(4) C -0.5912(3) -0.381(1) -0.9461(2) 0.0337(7) Uani 1.00 d . . .
C(5) C -0.6334(2) -0.373(1) -0.8542(2) 0.0339(7) Uani 1.00 d . . .
C(6) C -0.5876(3) -0.510(1) -0.7806(3) 0.0394(8) Uani 1.00 d . . .
C(7) C -0.4769(3) -0.481(1) -0.7224(3) 0.0354(8) Uani 1.00 d . . .
C(8) C -0.4642(3) -0.308(1) -0.6751(2) 0.0318(7) Uani 1.00 d . . .
C(9) C -0.5054(2) -0.171(1) -0.7508(2) 0.0286(7) Uani 1.00 d . . .
C(10) C -0.6208(2) -0.198(1) -0.8055(2) 0.0350(8) Uani 1.00 d . . .
C(11) C -0.4830(3) 0.001(1) -0.7007(3) 0.0363(8) Uani 1.00 d . . .
C(12) C -0.3705(3) 0.029(1) -0.6444(2) 0.0330(7) Uani 1.00 d . . .
C(13) C -0.3305(2) -0.110(1) -0.5679(2) 0.0305(7) Uani 1.00 d . . .
C(14) C -0.3527(2) -0.276(1) -0.6227(2) 0.0291(7) Uani 1.00 d . . .
C(15) C -0.2979(3) -0.404(1) -0.5473(3) 0.0411(9) Uani 1.00 d . . .
C(16) C -0.2011(3) -0.313(1) -0.4889(3) 0.0438(9) Uani 1.00 d . . .
C(17) C -0.2124(2) -0.128(1) -0.5216(2) 0.0329(7) Uani 1.00 d . . .
C(18) C -0.3869(3) -0.093(1) -0.4846(3) 0.0433(9) Uani 1.00 d . . .
C(19) C -0.6909(3) -0.186(1) -0.7339(3) 0.0466(9) Uani 1.00 d . . .
C(20) C -0.1547(3) -0.014(1) -0.4394(3) 0.0394(8) Uani 1.00 d . . .
C(21) C -0.1674(4) 0.169(1) -0.4651(4) 0.054(1) Uani 1.00 d . . .
C(22) C -0.0396(3) -0.067(1) -0.4124(3) 0.0496(10) Uani 1.00 d . . .
C(23) C 0.0273(3) 0.021(1) -0.3246(3) 0.055(1) Uani 1.00 d . . .
C(24) C 0.1363(3) -0.047(1) -0.2949(3) 0.0417(8) Uani 1.00 d . . .
C(25) C -0.0681(4) -0.085(1) -0.8542(4) 0.060(1) Uani 1.00 d . . .
C(26) C 0.0048(4) -0.084(1) -0.9090(4) 0.062(1) Uani 1.00 d . . .
C(27) C -0.0225(3) -0.126(1) -1.0089(4) 0.056(1) Uani 1.00 d . . .
C(28) C -0.1234(3) -0.172(1) -1.0534(4) 0.0543(10) Uani 1.00 d . . .
C(29) C -0.1960(3) -0.177(1) -0.9998(4) 0.059(1) Uani 1.00 d . . .
C(30) C -0.1691(4) -0.133(1) -0.9006(4) 0.063(1) Uani 1.00 d . . .
C(31) C -0.0395(6) -0.028(1) -0.7485(4) 0.080(2) Uani 1.00 d . . .
H(1) H -0.6453 0.0349 -0.8590 0.0460 Uiso 1.00 calc . . .
H(2) H -0.7348 -0.0841 -0.9070 0.0460 Uiso 1.00 calc . . .
H(3) H -0.6531 -0.0056 -1.0260 0.0460 Uiso 1.00 calc . . .
H(4) H -0.5476 -0.0651 -0.9610 0.0460 Uiso 1.00 calc . . .
H(5) H -0.7126 -0.2752 -1.0440 0.0429 Uiso 1.00 calc . . .
H(6) H -0.6046 -0.4901 -0.9743 0.0385 Uiso 1.00 calc . . .
H(7) H -0.5189 -0.3641 -0.9270 0.0385 Uiso 1.00 calc . . .
H(8) H -0.7055 -0.3946 -0.8750 0.0390 Uiso 1.00 calc . . .
H(9) H -0.6290 -0.5230 -0.7351 0.0441 Uiso 1.00 calc . . .
H(10) H -0.5893 -0.6123 -0.8161 0.0441 Uiso 1.00 calc . . .
H(11) H -0.4596 -0.5620 -0.6715 0.0417 Uiso 1.00 calc . . .
H(12) H -0.5030 -0.3065 -0.6272 0.0368 Uiso 1.00 calc . . .
H(13) H -0.4669 -0.1780 -0.7989 0.0346 Uiso 1.00 calc . . .
H(14) H -0.5012 0.0820 -0.7502 0.0419 Uiso 1.00 calc . . .
H(15) H -0.5250 0.0111 -0.6557 0.0419 Uiso 1.00 calc . . .
H(16) H -0.3661 0.1294 -0.6104 0.0391 Uiso 1.00 calc . . .
H(17) H -0.3166 -0.2749 -0.6724 0.0351 Uiso 1.00 calc . . .
H(18) H -0.3400 -0.4380 -0.5051 0.0472 Uiso 1.00 calc . . .
H(19) H -0.2799 -0.5008 -0.5790 0.0472 Uiso 1.00 calc . . .
H(20) H -0.1960 -0.3239 -0.4203 0.0522 Uiso 1.00 calc . . .
H(21) H -0.1416 -0.3625 -0.5030 0.0522 Uiso 1.00 calc . . .
H(22) H -0.1794 -0.1185 -0.5739 0.0386 Uiso 1.00 calc . . .
H(23) H -0.3721 0.0098 -0.4536 0.0507 Uiso 1.00 calc . . .
H(24) H -0.4592 -0.1055 -0.5115 0.0507 Uiso 1.00 calc . . .
H(25) H -0.3638 -0.1801 -0.4371 0.0507 Uiso 1.00 calc . . .
H(26) H -0.6873 -0.0782 -0.7071 0.0576 Uiso 1.00 calc . . .
H(27) H -0.7603 -0.2109 -0.7678 0.0576 Uiso 1.00 calc . . .
H(28) H -0.6688 -0.2642 -0.6812 0.0576 Uiso 1.00 calc . . .
H(29) H -0.1812 -0.0355 -0.3833 0.0449 Uiso 1.00 calc . . .
H(30) H -0.1316 0.2308 -0.4091 0.0651 Uiso 1.00 calc . . .
H(31) H -0.1394 0.1903 -0.5188 0.0651 Uiso 1.00 calc . . .
H(32) H -0.2385 0.1959 -0.4808 0.0651 Uiso 1.00 calc . . .
H(33) H -0.0359 -0.1834 -0.3988 0.0585 Uiso 1.00 calc . . .
H(34) H -0.0129 -0.0463 -0.4676 0.0585 Uiso 1.00 calc . . .
H(35) H 0.0302 0.1336 -0.3408 0.0653 Uiso 1.00 calc . . .
H(36) H -0.0035 0.0087 -0.2711 0.0653 Uiso 1.00 calc . . .
H(37) H -0.6064 -0.3756 -1.1338 0.0536 Uiso 1.00 calc . . .
H(38) H -0.4100 -0.6030 -0.8114 0.0442 Uiso 1.00 calc . . .
H(39) H -0.2740 0.1620 -0.7327 0.0853 Uiso 1.00 calc . . .
H(40) H 0.2818 0.0421 -0.2309 0.0853 Uiso 1.00 calc . . .
H(41) H 0.0745 -0.0546 -0.8781 0.0745 Uiso 1.00 calc . . .
H(42) H -0.2644 -0.2154 -1.0295 0.0705 Uiso 1.00 calc . . .
H(43) H -0.2202 -0.1346 -0.8648 0.0748 Uiso 1.00 calc . . .
H(44) H 0.0148 -0.0958 -0.7109 0.0947 Uiso 1.00 calc . . .
H(45) H -0.0182 0.0829 -0.7456 0.0947 Uiso 1.00 calc . . .
H(46) H -0.0982 -0.0389 -0.7222 0.0947 Uiso 1.00 calc . . .

loop_
_atom_site_aniso_label
_atom_site_aniso_U_11
_atom_site_aniso_U_22
_atom_site_aniso_U_33
_atom_site_aniso_U_12
_atom_site_aniso_U_13
_atom_site_aniso_U_23
Cl(1) 0.0449(6) 0.167(2) 0.0685(7) -0.0088(8) 0.0146(5) -0.013(1)
Cl(2) 0.0552(6) 0.0930(9) 0.0619(7) 0.0034(6) -0.0023(5) -0.0027(7)
O(1) 0.068(2) 0.044(1) 0.027(1) 0.000(1) 0.009(1) 0.005(1)
O(2) 0.033(1) 0.039(1) 0.042(1) 0.0022(9) 0.0040(9) -0.008(1)
O(3) 0.044(1) 0.050(1) 0.036(1) -0.008(1) 0.0075(10) 0.005(1)
O(4) 0.043(2) 0.053(1) 0.082(2) 0.004(1) -0.002(1) -0.010(2)
O(5) 0.036(1) 0.052(1) 0.059(2) -0.005(1) 0.011(1) -0.008(1)
C(1) 0.033(2) 0.042(2) 0.034(2) 0.010(1) 0.002(1) -0.003(1)
C(2) 0.044(2) 0.041(2) 0.031(2) 0.005(1) 0.003(1) 0.006(1)
C(3) 0.039(2) 0.044(2) 0.026(1) 0.001(1) 0.003(1) 0.003(1)
C(4) 0.036(2) 0.035(1) 0.027(1) -0.002(1) 0.001(1) 0.001(1)
C(5) 0.025(1) 0.045(2) 0.030(2) -0.002(1) 0.003(1) 0.002(1)
C(6) 0.038(2) 0.043(2) 0.033(2) -0.008(1) 0.000(1) 0.005(1)
C(7) 0.037(2) 0.035(1) 0.032(2) -0.002(1) 0.005(1) 0.004(1)
C(8) 0.032(1) 0.034(1) 0.027(1) 0.003(1) 0.004(1) 0.003(1)
C(9) 0.024(1) 0.034(1) 0.028(1) 0.004(1) 0.006(1) 0.000(1)
C(10) 0.026(1) 0.047(2) 0.030(1) 0.005(1) 0.002(1) 0.001(1)
C(11) 0.032(2) 0.036(1) 0.036(2) 0.006(1) -0.003(1) -0.003(1)
C(12) 0.029(1) 0.034(2) 0.031(2) 0.005(1) -0.001(1) -0.004(1)
C(13) 0.028(1) 0.036(1) 0.025(1) 0.004(1) 0.002(1) -0.002(1)
C(14) 0.028(1) 0.031(1) 0.025(1) 0.004(1) 0.002(1) -0.001(1)
C(15) 0.045(2) 0.038(2) 0.033(2) 0.000(1) -0.004(1) 0.008(1)
C(16) 0.038(2) 0.045(2) 0.040(2) 0.005(1) -0.005(1) 0.005(1)
C(17) 0.028(1) 0.042(2) 0.026(1) 0.000(1) 0.002(1) -0.003(1)
C(18) 0.039(2) 0.064(2) 0.030(2) 0.001(2) 0.015(1) -0.010(2)
C(19) 0.031(2) 0.072(2) 0.042(2) 0.005(2) 0.017(1) 0.001(2)
C(20) 0.034(2) 0.047(2) 0.032(2) 0.001(1) 0.000(1) -0.005(1)
C(21) 0.052(2) 0.047(2) 0.054(2) -0.010(2) -0.004(2) -0.002(2)
C(22) 0.035(2) 0.061(2) 0.045(2) 0.003(2) -0.006(1) -0.007(2)
C(23) 0.030(2) 0.069(3) 0.055(2) 0.004(2) -0.007(2) -0.023(2)
C(24) 0.035(2) 0.050(2) 0.037(2) 0.001(1) 0.003(1) -0.001(1)
C(25) 0.070(2) 0.055(2) 0.058(2) 0.016(2) 0.022(2) 0.006(2)
C(26) 0.055(2) 0.075(3) 0.053(2) 0.007(2) 0.008(2) -0.003(2)
C(27) 0.039(2) 0.074(3) 0.052(2) 0.005(2) 0.007(1) 0.003(2)
C(28) 0.041(2) 0.057(2) 0.059(2) 0.003(2) 0.002(1) 0.006(2)
C(29) 0.045(2) 0.059(2) 0.075(2) -0.001(2) 0.019(2) 0.010(2)
C(30) 0.064(2) 0.057(2) 0.077(2) 0.017(2) 0.035(2) 0.013(2)
C(31) 0.111(5) 0.067(3) 0.061(2) 0.019(3) 0.022(3) 0.001(2)

loop_
_atom_type_symbol
_atom_type_description
_atom_type_scat_dispersion_real
_atom_type_scat_dispersion_imag
_atom_type_scat_source
C C 0.018 0.009
;International Tables for Crystallography
(1992, Vol. C, Tables 4.2.6.8 and 6.1.1.1)
;
H H 0.000 0.000
;International Tables for Crystallography
(1992, Vol. C, Table 6.1.1.2)
;
O O 0.049 0.032
;International Tables for Crystallography
(1992, Vol. C, Tables 4.2.6.8 and 6.1.1.1)
;
Cl Cl 0.364 0.702
;International Tables for Crystallography
(1992, Vol. C, Tables 4.2.6.8 and 6.1.1.1)
;

loop_
_geom_angle_atom_site_label_1
_geom_angle_atom_site_label_2
_geom_angle_atom_site_label_3
_geom_angle
_geom_angle_site_symmetry_1
_geom_angle_site_symmetry_2
_geom_angle_site_symmetry_3
_geom_angle_publ_flag
C(2) C(1) C(10) 116.0(3) . 1_555 1_555 yes
C(1) C(2) C(3) 109.9(4) . 1_555 1_555 yes
O(1) C(3) C(2) 108.8(4) . 1_555 1_555 yes
O(1) C(3) C(4) 109.7(4) . 1_555 1_555 yes
C(2) C(3) C(4) 109.1(3) . 1_555 1_555 yes
C(3) C(4) C(5) 112.7(4) . 1_555 1_555 yes
C(4) C(5) C(6) 111.4(4) . 1_555 1_555 yes
C(4) C(5) C(10) 112.7(3) . 1_555 1_555 yes
C(6) C(5) C(10) 112.4(3) . 1_555 1_555 yes
C(5) C(6) C(7) 114.6(4) . 1_555 1_555 yes
O(2) C(7) C(6) 112.2(4) . 1_555 1_555 yes
O(2) C(7) C(8) 108.0(3) . 1_555 1_555 yes
C(6) C(7) C(8) 111.1(4) . 1_555 1_555 yes
C(7) C(8) C(9) 112.0(3) . 1_555 1_555 yes
C(7) C(8) C(14) 110.8(3) . 1_555 1_555 yes
C(9) C(8) C(14) 110.3(3) . 1_555 1_555 yes
C(8) C(9) C(10) 112.2(3) . 1_555 1_555 yes
C(8) C(9) C(11) 109.8(3) . 1_555 1_555 yes
C(10) C(9) C(11) 113.6(3) . 1_555 1_555 yes
C(1) C(10) C(5) 107.7(3) . 1_555 1_555 yes
C(1) C(10) C(9) 113.5(4) . 1_555 1_555 yes
C(1) C(10) C(19) 106.2(4) . 1_555 1_555 yes
C(5) C(10) C(9) 108.9(3) . 1_555 1_555 yes
C(5) C(10) C(19) 109.1(4) . 1_555 1_555 yes
C(9) C(10) C(19) 111.2(3) . 1_555 1_555 yes
C(9) C(11) C(12) 114.7(3) . 1_555 1_555 yes
O(3) C(12) C(11) 107.5(3) . 1_555 1_555 yes
O(3) C(12) C(13) 111.5(3) . 1_555 1_555 yes
C(11) C(12) C(13) 111.9(4) . 1_555 1_555 yes
C(12) C(13) C(14) 107.2(3) . 1_555 1_555 yes
C(12) C(13) C(17) 119.5(3) . 1_555 1_555 yes
C(12) C(13) C(18) 108.1(3) . 1_555 1_555 yes
C(14) C(13) C(17) 100.0(3) . 1_555 1_555 yes
C(14) C(13) C(18) 112.5(4) . 1_555 1_555 yes
C(17) C(13) C(18) 109.3(3) . 1_555 1_555 yes
C(8) C(14) C(13) 115.9(3) . 1_555 1_555 yes
C(8) C(14) C(15) 117.3(4) . 1_555 1_555 yes
C(13) C(14) C(15) 104.4(3) . 1_555 1_555 yes
C(14) C(15) C(16) 103.6(4) . 1_555 1_555 yes
C(15) C(16) C(17) 107.3(3) . 1_555 1_555 yes
C(13) C(17) C(16) 103.0(3) . 1_555 1_555 yes
C(13) C(17) C(20) 121.7(4) . 1_555 1_555 yes
C(16) C(17) C(20) 111.3(3) . 1_555 1_555 yes
C(17) C(20) C(21) 113.8(4) . 1_555 1_555 yes
C(17) C(20) C(22) 107.5(4) . 1_555 1_555 yes
C(21) C(20) C(22) 111.6(4) . 1_555 1_555 yes
C(20) C(22) C(23) 114.8(4) . 1_555 1_555 yes
C(22) C(23) C(24) 112.7(4) . 1_555 1_555 yes
O(4) C(24) O(5) 123.5(5) . 1_555 1_555 yes
O(4) C(24) C(23) 125.2(5) . 1_555 1_555 yes
O(5) C(24) C(23) 111.3(4) . 1_555 1_555 yes
C(26) C(25) C(30) 118.5(6) . 1_555 1_555 yes
C(26) C(25) C(31) 120.3(7) . 1_555 1_555 yes
C(30) C(25) C(31) 121.1(6) . 1_555 1_555 yes
C(25) C(26) C(27) 120.8(6) . 1_555 1_555 yes
Cl(1) C(27) C(26) 118.6(4) . 1_555 1_555 yes
Cl(1) C(27) C(28) 121.8(5) . 1_555 1_555 yes
C(26) C(27) C(28) 119.5(6) . 1_555 1_555 yes
Cl(2) C(28) C(27) 120.4(5) . 1_555 1_555 yes
Cl(2) C(28) C(29) 119.1(4) . 1_555 1_555 yes
C(27) C(28) C(29) 120.5(6) . 1_555 1_555 yes
C(28) C(29) C(30) 120.0(6) . 1_555 1_555 yes
C(25) C(30) C(29) 120.7(5) . 1_555 1_555 yes

loop_
_geom_bond_atom_site_label_1
_geom_bond_atom_site_label_2
_geom_bond_distance
_geom_bond_site_symmetry_1
_geom_bond_site_symmetry_2
_geom_bond_publ_flag
Cl(1) C(27) 1.717(6) . . yes
Cl(2) C(28) 1.736(6) . . yes
O(1) C(3) 1.442(5) . . yes
O(2) C(7) 1.432(5) . . yes
O(3) C(12) 1.446(5) . . yes
O(4) C(24) 1.194(7) . . yes
O(5) C(24) 1.322(6) . . yes
C(1) C(2) 1.538(6) . . yes
C(1) C(10) 1.533(6) . . yes
C(2) C(3) 1.513(7) . . yes
C(3) C(4) 1.508(6) . . yes
C(4) C(5) 1.536(6) . . yes
C(5) C(6) 1.534(6) . . yes
C(5) C(10) 1.561(6) . . yes
C(6) C(7) 1.519(6) . . yes
C(7) C(8) 1.534(6) . . yes
C(8) C(9) 1.536(5) . . yes
C(8) C(14) 1.511(5) . . yes
C(9) C(10) 1.556(5) . . yes
C(9) C(11) 1.552(6) . . yes
C(10) C(19) 1.543(5) . . yes
C(11) C(12) 1.530(6) . . yes
C(12) C(13) 1.551(6) . . yes
C(13) C(14) 1.535(5) . . yes
C(13) C(17) 1.557(5) . . yes
C(13) C(18) 1.551(5) . . yes
C(14) C(15) 1.531(5) . . yes
C(15) C(16) 1.534(7) . . yes
C(16) C(17) 1.562(7) . . yes
C(17) C(20) 1.522(6) . . yes
C(20) C(21) 1.527(8) . . yes
C(20) C(22) 1.550(7) . . yes
C(22) C(23) 1.505(7) . . yes
C(23) C(24) 1.515(6) . . yes
C(25) C(26) 1.390(9) . . yes
C(25) C(30) 1.40(1) . . yes
C(25) C(31) 1.507(10) . . yes
C(26) C(27) 1.398(9) . . yes
C(27) C(28) 1.387(7) . . yes
C(28) C(29) 1.373(8) . . yes
C(29) C(30) 1.39(1) . . yes

loop_
_geom_contact_atom_site_label_1
_geom_contact_atom_site_label_2
_geom_contact_distance
_geom_contact_site_symmetry_1
_geom_contact_site_symmetry_2
_geom_contact_publ_flag
Cl(1) C(24) 3.500(5) . 1_554 ?
O(1) O(2) 2.701(4) . 2_453 ?
O(1) O(3) 2.958(5) . 2_443 ?
O(2) O(5) 2.693(5) . 2_544 ?
O(2) C(24) 3.517(6) . 2_544 ?
O(2) C(2) 3.528(5) . 2_443 ?
O(2) O(4) 3.554(5) . 2_544 ?
O(3) O(4) 2.964(5) . 2_554 ?
O(4) C(21) 3.386(8) . 2_544 ?
O(4) C(31) 3.426(9) . 2_544 ?
O(5) C(30) 3.303(7) . 2_554 ?
O(5) C(14) 3.305(5) . 2_554 ?
O(5) C(15) 3.452(7) . 2_554 ?

loop_
_geom_torsion_atom_site_label_1
_geom_torsion_atom_site_label_2
_geom_torsion_atom_site_label_3
_geom_torsion_atom_site_label_4
_geom_torsion
_geom_torsion_site_symmetry_1
_geom_torsion_site_symmetry_2
_geom_torsion_site_symmetry_3
_geom_torsion_site_symmetry_4
_geom_torsion_publ_flag
Cl(1) C(27) C(26) C(25) -179.9(5) 1_555 1_555 1_555 1_555 yes
Cl(1) C(27) C(28) Cl(2) -2.9(8) 1_555 1_555 1_555 1_555 yes
Cl(1) C(27) C(28) C(29) 178.4(5) 1_555 1_555 1_555 1_555 yes
Cl(2) C(28) C(27) C(26) 177.7(5) 1_555 1_555 1_555 1_555 yes
Cl(2) C(28) C(29) C(30) -176.8(5) 1_555 1_555 1_555 1_555 yes
O(1) C(3) C(2) C(1) -177.1(3) 1_555 1_555 1_555 1_555 yes
O(1) C(3) C(4) C(5) 178.4(3) 1_555 1_555 1_555 1_555 yes
O(2) C(7) C(6) C(5) -70.2(5) 1_555 1_555 1_555 1_555 yes
O(2) C(7) C(8) C(9) 70.7(4) 1_555 1_555 1_555 1_555 yes
O(2) C(7) C(8) C(14) -53.0(4) 1_555 1_555 1_555 1_555 yes
O(3) C(12) C(11) C(9) 68.8(5) 1_555 1_555 1_555 1_555 yes
O(3) C(12) C(13) C(14) -67.7(4) 1_555 1_555 1_555 1_555 yes
O(3) C(12) C(13) C(17) 44.9(5) 1_555 1_555 1_555 1_555 yes
O(3) C(12) C(13) C(18) 170.8(3) 1_555 1_555 1_555 1_555 yes
O(4) C(24) C(23) C(22) -26.0(9) 1_555 1_555 1_555 1_555 yes
O(5) C(24) C(23) C(22) 155.1(5) 1_555 1_555 1_555 1_555 yes
C(1) C(2) C(3) C(4) -57.4(5) 1_555 1_555 1_555 1_555 yes
C(1) C(10) C(5) C(4) 49.3(4) 1_555 1_555 1_555 1_555 yes
C(1) C(10) C(5) C(6) 176.1(3) 1_555 1_555 1_555 1_555 yes
C(1) C(10) C(9) C(8) -175.7(3) 1_555 1_555 1_555 1_555 yes
C(1) C(10) C(9) C(11) 59.0(5) 1_555 1_555 1_555 1_555 yes
C(2) C(1) C(10) C(5) -50.9(5) 1_555 1_555 1_555 1_555 yes
C(2) C(1) C(10) C(9) 69.8(5) 1_555 1_555 1_555 1_555 yes
C(2) C(1) C(10) C(19) -167.7(4) 1_555 1_555 1_555 1_555 yes
C(2) C(3) C(4) C(5) 59.3(5) 1_555 1_555 1_555 1_555 yes
C(3) C(2) C(1) C(10) 56.6(5) 1_555 1_555 1_555 1_555 yes
C(3) C(4) C(5) C(6) 176.3(4) 1_555 1_555 1_555 1_555 yes
C(3) C(4) C(5) C(10) -56.4(4) 1_555 1_555 1_555 1_555 yes
C(4) C(5) C(6) C(7) 75.6(5) 1_555 1_555 1_555 1_555 yes
C(4) C(5) C(10) C(9) -74.3(4) 1_555 1_555 1_555 1_555 yes
C(4) C(5) C(10) C(19) 164.1(3) 1_555 1_555 1_555 1_555 yes
C(5) C(6) C(7) C(8) 50.9(5) 1_555 1_555 1_555 1_555 yes
C(5) C(10) C(9) C(8) -55.7(4) 1_555 1_555 1_555 1_555 yes
C(5) C(10) C(9) C(11) 179.0(3) 1_555 1_555 1_555 1_555 yes
C(6) C(5) C(10) C(9) 52.6(4) 1_555 1_555 1_555 1_555 yes
C(6) C(5) C(10) C(19) -69.0(4) 1_555 1_555 1_555 1_555 yes
C(6) C(7) C(8) C(9) -52.8(4) 1_555 1_555 1_555 1_555 yes
C(6) C(7) C(8) C(14) -176.5(3) 1_555 1_555 1_555 1_555 yes
C(7) C(6) C(5) C(10) -52.0(5) 1_555 1_555 1_555 1_555 yes
C(7) C(8) C(9) C(10) 57.0(4) 1_555 1_555 1_555 1_555 yes
C(7) C(8) C(9) C(11) -175.6(3) 1_555 1_555 1_555 1_555 yes
C(7) C(8) C(14) C(13) -177.2(3) 1_555 1_555 1_555 1_555 yes
C(7) C(8) C(14) C(15) -53.0(5) 1_555 1_555 1_555 1_555 yes
C(8) C(9) C(10) C(19) 64.6(5) 1_555 1_555 1_555 1_555 yes
C(8) C(9) C(11) C(12) 52.1(5) 1_555 1_555 1_555 1_555 yes
C(8) C(14) C(13) C(12) -57.2(4) 1_555 1_555 1_555 1_555 yes
C(8) C(14) C(13) C(17) 177.4(3) 1_555 1_555 1_555 1_555 yes
C(8) C(14) C(13) C(18) 61.5(4) 1_555 1_555 1_555 1_555 yes
C(8) C(14) C(15) C(16) -164.6(4) 1_555 1_555 1_555 1_555 yes
C(9) C(8) C(14) C(13) 58.2(4) 1_555 1_555 1_555 1_555 yes
C(9) C(8) C(14) C(15) -177.7(3) 1_555 1_555 1_555 1_555 yes
C(9) C(11) C(12) C(13) -53.9(5) 1_555 1_555 1_555 1_555 yes
C(10) C(9) C(8) C(14) -179.1(3) 1_555 1_555 1_555 1_555 yes
C(10) C(9) C(11) C(12) 178.7(4) 1_555 1_555 1_555 1_555 yes
C(11) C(9) C(8) C(14) -51.7(4) 1_555 1_555 1_555 1_555 yes
C(11) C(9) C(10) C(19) -60.7(5) 1_555 1_555 1_555 1_555 yes
C(11) C(12) C(13) C(14) 52.7(4) 1_555 1_555 1_555 1_555 yes
C(11) C(12) C(13) C(17) 165.3(3) 1_555 1_555 1_555 1_555 yes
C(11) C(12) C(13) C(18) -68.8(4) 1_555 1_555 1_555 1_555 yes
C(12) C(13) C(14) C(15) 172.1(4) 1_555 1_555 1_555 1_555 yes
C(12) C(13) C(17) C(16) -156.3(4) 1_555 1_555 1_555 1_555 yes
C(12) C(13) C(17) C(20) 78.2(5) 1_555 1_555 1_555 1_555 yes
C(13) C(14) C(15) C(16) -34.8(4) 1_555 1_555 1_555 1_555 yes
C(13) C(17) C(16) C(15) 19.6(5) 1_555 1_555 1_555 1_555 yes
C(13) C(17) C(20) C(21) -55.4(6) 1_555 1_555 1_555 1_555 yes
C(13) C(17) C(20) C(22) -179.5(4) 1_555 1_555 1_555 1_555 yes
C(14) C(13) C(17) C(16) -39.9(4) 1_555 1_555 1_555 1_555 yes
C(14) C(13) C(17) C(20) -165.4(4) 1_555 1_555 1_555 1_555 yes
C(14) C(15) C(16) C(17) 8.8(5) 1_555 1_555 1_555 1_555 yes
C(15) C(14) C(13) C(17) 46.8(4) 1_555 1_555 1_555 1_555 yes
C(15) C(14) C(13) C(18) -69.1(4) 1_555 1_555 1_555 1_555 yes
C(15) C(16) C(17) C(20) 151.6(4) 1_555 1_555 1_555 1_555 yes
C(16) C(17) C(13) C(18) 78.5(4) 1_555 1_555 1_555 1_555 yes
C(16) C(17) C(20) C(21) -177.0(4) 1_555 1_555 1_555 1_555 yes
C(16) C(17) C(20) C(22) 58.8(5) 1_555 1_555 1_555 1_555 yes
C(17) C(20) C(22) C(23) -173.8(5) 1_555 1_555 1_555 1_555 yes
C(18) C(13) C(17) C(20) -47.1(5) 1_555 1_555 1_555 1_555 yes
C(20) C(22) C(23) C(24) 174.2(5) 1_555 1_555 1_555 1_555 yes
C(21) C(20) C(22) C(23) 60.8(6) 1_555 1_555 1_555 1_555 yes
C(25) C(26) C(27) C(28) 0(1) 1_555 1_555 1_555 1_555 yes
C(25) C(30) C(29) C(28) -1.4(10) 1_555 1_555 1_555 1_555 yes
C(26) C(25) C(30) C(29) 0.0(9) 1_555 1_555 1_555 1_555 yes
C(26) C(27) C(28) C(29) -0.9(10) 1_555 1_555 1_555 1_555 yes
C(27) C(26) C(25) C(30) 1.0(10) 1_555 1_555 1_555 1_555 yes
C(27) C(26) C(25) C(31) -175.8(7) 1_555 1_555 1_555 1_555 yes
C(27) C(28) C(29) C(30) 1.9(9) 1_555 1_555 1_555 1_555 yes
C(29) C(30) C(25) C(31) 176.7(6) 1_555 1_555 1_555 1_555 yes

loop_
_cod_related_entry_id
_cod_related_entry_database
_cod_related_entry_code
1 ChemSpider 21197820
